data_2233529
loop_
_publ_author_name
'Farrukh, Muhammad Akhyar'
'Faryal, Komal'
'Mahboob, Maymoona'
'Qureshi, Fahim Ashraf'
'Akkurt, Mehmet'

_publ_section_title
;
 <i>N</i>-Ethyl-<i>N</i>-(4-methylphenyl)benzenesulfonamide
;
_journal_coeditor_code IS5044
_journal_issue 2
_journal_name_full 'Acta Crystallographica Section E'
_journal_page_first o326
_journal_paper_doi 10.1107/S1600536812000177
_journal_volume 68
_journal_year 2012
_chemical_formula_iupac 'C15 H17 N O2 S'
_chemical_formula_moiety 'C15 H17 N O2 S'
_chemical_formula_sum 'C15 H17 N O2 S'
_chemical_formula_weight 275.37
_chemical_name_systematic
;
<i>N</i>-Ethyl-<i>N</i>-(4-methylphenyl)benzenesulfonamide
;
_space_group_IT_number 61
_symmetry_cell_setting orthorhombic
_symmetry_space_group_name_Hall '-P 2ac 2ab'
_symmetry_space_group_name_H-M 'P b c a'
_atom_sites_solution_hydrogens geom
_atom_sites_solution_primary direct
_atom_sites_solution_secondary difmap
_cell_angle_alpha 90
_cell_angle_beta 90
_cell_angle_gamma 90
_cell_formula_units_Z 8
_cell_length_a 15.6737(5)
_cell_length_b 8.2831(2)
_cell_length_c 22.3326(7)
_cell_measurement_reflns_used 8605
_cell_measurement_temperature 296(2)
_cell_measurement_theta_max 27.75
_cell_measurement_theta_min 2.24
_cell_volume 2899.37(15)
_computing_cell_refinement 'SAINT (Bruker, 2007)'
_computing_data_collection 'APEX2 (Bruker, 2007)'
_computing_data_reduction 'SAINT (Bruker, 2007'
_computing_molecular_graphics 'ORTEP-3 for Windows (Farrugia, 1997)'
_computing_publication_material 'WinGX (Farrugia, 1999) and PLATON (Spek, 2009)'
_computing_structure_refinement 'SHELXL97 (Sheldrick, 2008)'
_computing_structure_solution 'SHELXS97 (Sheldrick, 2008)'
_diffrn_ambient_temperature 296(2)
_diffrn_measured_fraction_theta_full 0.999
_diffrn_measured_fraction_theta_max 0.999
_diffrn_measurement_device_type 'Bruker APEXII CCD'
_diffrn_measurement_method '\f and \w scans'
_diffrn_radiation_monochromator graphite
_diffrn_radiation_source 'sealed tube'
_diffrn_radiation_type MoK\a
_diffrn_radiation_wavelength 0.71073
_diffrn_reflns_av_R_equivalents 0.0237
_diffrn_reflns_av_sigmaI/netI 0.0175
_diffrn_reflns_limit_h_max 20
_diffrn_reflns_limit_h_min -20
_diffrn_reflns_limit_k_max 10
_diffrn_reflns_limit_k_min -11
_diffrn_reflns_limit_l_max 28
_diffrn_reflns_limit_l_min -29
_diffrn_reflns_number 26615
_diffrn_reflns_reduction_process
;
;
_diffrn_reflns_theta_full 28.29
_diffrn_reflns_theta_max 28.29
_diffrn_reflns_theta_min 2.60
_diffrn_standards_number 0
_exptl_absorpt_coefficient_mu 0.221
_exptl_absorpt_correction_type none
_exptl_crystal_colour colourless
_exptl_crystal_density_diffrn 1.262
_exptl_crystal_density_method 'Not Measured'
_exptl_crystal_description prism
_exptl_crystal_F_000 1168
_exptl_crystal_size_max 0.20
_exptl_crystal_size_mid 0.19
_exptl_crystal_size_min 0.15
_refine_diff_density_max 0.209
_refine_diff_density_min -0.374
_refine_ls_extinction_method none
_refine_ls_goodness_of_fit_ref 1.024
_refine_ls_hydrogen_treatment constr
_refine_ls_matrix_type full
_refine_ls_number_parameters 174
_refine_ls_number_reflns 3592
_refine_ls_number_restraints 0
_refine_ls_restrained_S_all 1.024
_refine_ls_R_factor_all 0.0654
_refine_ls_R_factor_gt 0.0435
_refine_ls_shift/su_max 0.001
_refine_ls_shift/su_mean 0.000
_refine_ls_structure_factor_coef Fsqd
_refine_ls_weighting_details 'calc w=1/[\s^2^(Fo^2^)+(0.0634P)^2^+0.8829P] where P=(Fo^2^+2Fc^2^)/3'
_refine_ls_weighting_scheme calc
_refine_ls_wR_factor_gt 0.1166
_refine_ls_wR_factor_ref 0.1363
_reflns_number_gt 2558
_reflns_number_total 3592
_reflns_threshold_expression I>2\s(I)
_cod_data_source_file is5044.cif
_cod_data_source_block I
_cod_database_code 2233529
_cod_database_fobs_code 2233529

loop_
_symmetry_equiv_pos_site_id
_symmetry_equiv_pos_as_xyz
1 x,y,z
2 1/2-x,-y,1/2+z
3 1/2+x,1/2-y,-z
4 -x,1/2+y,1/2-z
5 -x,-y,-z
6 1/2+x,y,1/2-z
7 1/2-x,1/2+y,z
8 x,1/2-y,1/2+z

loop_
_atom_site_aniso_label
_atom_site_aniso_U_11
_atom_site_aniso_U_22
_atom_site_aniso_U_33
_atom_site_aniso_U_12
_atom_site_aniso_U_13
_atom_site_aniso_U_23
S1 0.0479(3) 0.0516(3) 0.0661(3) 0.0083(2) -0.0039(2) -0.0070(2)
O1 0.1042(12) 0.0495(7) 0.0790(10) 0.0247(7) -0.0153(8) -0.0011(7)
O2 0.0418(7) 0.1055(12) 0.0996(11) 0.0043(7) 0.0069(8) -0.0201(10)
N1 0.0498(8) 0.0415(7) 0.0567(8) -0.0032(6) -0.0028(7) -0.0023(6)
C1 0.0921(19) 0.125(2) 0.0843(17) -0.0261(16) 0.0305(15) -0.0100(16)
C2 0.0706(13) 0.0640(11) 0.0571(11) -0.0154(9) 0.0070(10) -0.0114(9)
C3 0.0817(14) 0.0591(11) 0.0505(10) -0.0076(9) -0.0047(10) 0.0046(8)
C4 0.0569(10) 0.0487(9) 0.0550(10) -0.0009(7) -0.0140(8) 0.0004(8)
C5 0.0460(8) 0.0370(7) 0.0528(9) -0.0030(6) -0.0055(7) -0.0031(6)
C6 0.0520(10) 0.0608(10) 0.0575(10) 0.0024(8) -0.0085(8) 0.0065(8)
C7 0.0475(9) 0.0712(12) 0.0736(13) 0.0002(9) -0.0037(9) -0.0068(10)
C8 0.0719(12) 0.0460(9) 0.0724(12) -0.0116(8) 0.0050(10) 0.0038(9)
C9 0.0884(15) 0.0459(10) 0.0902(15) -0.0077(10) 0.0048(13) -0.0074(10)
C10 0.0463(8) 0.0466(8) 0.0529(9) 0.0011(7) 0.0031(7) -0.0073(7)
C11 0.0565(10) 0.0588(10) 0.0591(11) 0.0046(8) 0.0087(9) -0.0019(9)
C12 0.0863(16) 0.0874(16) 0.0619(13) 0.0235(13) -0.0069(12) -0.0038(11)
C13 0.0702(15) 0.125(2) 0.0750(16) 0.0118(15) -0.0198(12) -0.0314(16)
C14 0.0711(15) 0.128(2) 0.0934(18) -0.0409(15) -0.0007(13) -0.0304(18)
C15 0.0788(14) 0.0820(14) 0.0668(12) -0.0338(12) 0.0015(11) -0.0052(11)

loop_
_atom_site_type_symbol
_atom_site_label
_atom_site_fract_x
_atom_site_fract_y
_atom_site_fract_z
_atom_site_U_iso_or_equiv
_atom_site_thermal_displace_type
_atom_site_calc_flag
_atom_site_refinement_flags
_atom_site_occupancy
S S1 0.99560(3) 0.12782(6) 0.34475(2) 0.0552(2) Uani d . 1.000
O O1 0.99210(11) -0.01640(16) 0.37951(7) 0.0776(6) Uani d . 1.000
O O2 1.07355(8) 0.1734(2) 0.31684(8) 0.0823(6) Uani d . 1.000
N N1 0.96703(9) 0.27682(16) 0.38880(7) 0.0493(4) Uani d . 1.000
C C1 0.69051(18) 0.1542(4) 0.55144(12) 0.1005(11) Uani d . 1.000
C C2 0.76285(14) 0.1879(3) 0.50850(9) 0.0639(7) Uani d . 1.000
C C3 0.84503(14) 0.1397(2) 0.52122(9) 0.0638(7) Uani d . 1.000
C C4 0.91137(12) 0.1692(2) 0.48250(8) 0.0535(6) Uani d . 1.000
C C5 0.89614(10) 0.24632(18) 0.42854(8) 0.0453(5) Uani d . 1.000
C C6 0.81402(11) 0.2959(2) 0.41530(9) 0.0568(6) Uani d . 1.000
C C7 0.74880(12) 0.2675(3) 0.45512(9) 0.0641(7) Uani d . 1.000
C C8 0.97391(15) 0.4412(2) 0.36295(9) 0.0634(6) Uani d . 1.000
C C9 0.97675(16) 0.5671(2) 0.41062(11) 0.0748(8) Uani d . 1.000
C C10 0.91654(11) 0.11661(19) 0.28917(8) 0.0486(5) Uani d . 1.000
C C11 0.92329(12) 0.2099(2) 0.23824(8) 0.0581(6) Uani d . 1.000
C C12 0.85857(16) 0.2085(3) 0.19712(10) 0.0785(9) Uani d . 1.000
C C13 0.78769(16) 0.1158(4) 0.20632(12) 0.0901(10) Uani d . 1.000
C C14 0.78161(17) 0.0215(4) 0.25675(13) 0.0975(10) Uani d . 1.000
C C15 0.84602(15) 0.0210(3) 0.29854(10) 0.0759(8) Uani d . 1.000
H H1A 0.64400 0.22620 0.54320 0.1510 Uiso c R 1.000
H H1B 0.70980 0.17040 0.59180 0.1510 Uiso c R 1.000
H H1C 0.67180 0.04460 0.54660 0.1510 Uiso c R 1.000
H H3 0.85590 0.08580 0.55700 0.0770 Uiso c R 1.000
H H4 0.96650 0.13750 0.49250 0.0640 Uiso c R 1.000
H H6 0.80290 0.34860 0.37940 0.0680 Uiso c R 1.000
H H7 0.69400 0.30280 0.44590 0.0770 Uiso c R 1.000
H H8A 0.92540 0.46110 0.33700 0.0760 Uiso c R 1.000
H H8B 1.02520 0.44810 0.33880 0.0760 Uiso c R 1.000
H H9A 0.92480 0.56410 0.43330 0.1120 Uiso c R 1.000
H H9B 0.98310 0.67160 0.39260 0.1120 Uiso c R 1.000
H H9C 1.02420 0.54670 0.43670 0.1120 Uiso c R 1.000
H H11 0.97140 0.27330 0.23190 0.0700 Uiso c R 1.000
H H12 0.86290 0.27110 0.16270 0.0940 Uiso c R 1.000
H H13 0.74360 0.11660 0.17850 0.1080 Uiso c R 1.000
H H14 0.73360 -0.04250 0.26270 0.1170 Uiso c R 1.000
H H15 0.84200 -0.04300 0.33260 0.0910 Uiso c R 1.000

loop_
_atom_type_symbol
_atom_type_description
_atom_type_scat_dispersion_real
_atom_type_scat_dispersion_imag
_atom_type_scat_source
C C 0.0033 0.0016 ' International Tables Vol C Tables 4.2.6.8 and 6.1.1.4'
H H 0.0000 0.0000 ' International Tables Vol C Tables 4.2.6.8 and 6.1.1.4'
N N 0.0061 0.0033 ' International Tables Vol C Tables 4.2.6.8 and 6.1.1.4'
O O 0.0106 0.0060 ' International Tables Vol C Tables 4.2.6.8 and 6.1.1.4'
S S 0.1246 0.1234 ' International Tables Vol C Tables 4.2.6.8 and 6.1.1.4'

loop_
_geom_angle_atom_site_label_1
_geom_angle_atom_site_label_2
_geom_angle_atom_site_label_3
_geom_angle
_geom_angle_publ_flag
O1 S1 O2 119.60(10) no
O1 S1 N1 107.06(8) no
O1 S1 C10 108.26(9) no
O2 S1 N1 107.31(9) no
O2 S1 C10 108.08(9) no
N1 S1 C10 105.72(8) no
S1 N1 C5 116.54(11) no
S1 N1 C8 115.94(12) no
C5 N1 C8 117.12(14) no
C1 C2 C3 121.1(2) no
C1 C2 C7 121.1(2) no
C3 C2 C7 117.75(19) no
C2 C3 C4 121.73(18) no
C3 C4 C5 119.95(17) no
N1 C5 C4 118.87(15) no
N1 C5 C6 122.18(16) no
C4 C5 C6 118.91(16) no
C5 C6 C7 120.18(18) no
C2 C7 C6 121.45(18) no
N1 C8 C9 111.50(16) no
S1 C10 C11 119.94(13) no
S1 C10 C15 119.33(15) no
C11 C10 C15 120.64(18) no
C10 C11 C12 119.46(18) no
C11 C12 C13 120.5(2) no
C12 C13 C14 120.0(2) no
C13 C14 C15 120.5(3) no
C10 C15 C14 119.0(2) no
C2 C1 H1A 109.00 no
C2 C1 H1B 109.00 no
C2 C1 H1C 109.00 no
H1A C1 H1B 109.00 no
H1A C1 H1C 110.00 no
H1B C1 H1C 110.00 no
C2 C3 H3 119.00 no
C4 C3 H3 119.00 no
C3 C4 H4 120.00 no
C5 C4 H4 120.00 no
C5 C6 H6 120.00 no
C7 C6 H6 120.00 no
C2 C7 H7 119.00 no
C6 C7 H7 119.00 no
N1 C8 H8A 109.00 no
N1 C8 H8B 109.00 no
C9 C8 H8A 109.00 no
C9 C8 H8B 109.00 no
H8A C8 H8B 108.00 no
C8 C9 H9A 109.00 no
C8 C9 H9B 110.00 no
C8 C9 H9C 109.00 no
H9A C9 H9B 109.00 no
H9A C9 H9C 109.00 no
H9B C9 H9C 109.00 no
C10 C11 H11 120.00 no
C12 C11 H11 120.00 no
C11 C12 H12 120.00 no
C13 C12 H12 120.00 no
C12 C13 H13 120.00 no
C14 C13 H13 120.00 no
C13 C14 H14 120.00 no
C15 C14 H14 120.00 no
C10 C15 H15 120.00 no
C14 C15 H15 121.00 no

loop_
_geom_bond_atom_site_label_1
_geom_bond_atom_site_label_2
_geom_bond_distance
_geom_bond_publ_flag
S1 O1 1.4257(15) no
S1 O2 1.4226(15) no
S1 N1 1.6406(15) no
S1 C10 1.7564(18) no
N1 C5 1.444(2) no
N1 C8 1.483(2) no
C1 C2 1.511(4) no
C2 C3 1.378(3) no
C2 C7 1.380(3) no
C3 C4 1.374(3) no
C4 C5 1.385(2) no
C5 C6 1.383(2) no
C6 C7 1.375(3) no
C8 C9 1.491(3) no
C10 C11 1.379(2) no
C10 C15 1.376(3) no
C11 C12 1.368(3) no
C12 C13 1.366(4) no
C13 C14 1.374(4) no
C14 C15 1.375(4) no
C1 H1A 0.9600 no
C1 H1B 0.9600 no
C1 H1C 0.9600 no
C3 H3 0.9300 no
C4 H4 0.9300 no
C6 H6 0.9300 no
C7 H7 0.9300 no
C8 H8A 0.9700 no
C8 H8B 0.9700 no
C9 H9A 0.9600 no
C9 H9B 0.9600 no
C9 H9C 0.9600 no
C11 H11 0.9300 no
C12 H12 0.9300 no
C13 H13 0.9300 no
C14 H14 0.9300 no
C15 H15 0.9300 no

loop_
_geom_hbond_atom_site_label_D
_geom_hbond_atom_site_label_H
_geom_hbond_atom_site_label_A
_geom_hbond_distance_DH
_geom_hbond_distance_HA
_geom_hbond_distance_DA
_geom_hbond_angle_DHA
_geom_hbond_publ_flag
C8 H8B O2 0.97 2.45 2.902(2) 108 no
C15 H15 O1 0.93 2.58 2.934(3) 103 no

loop_
_geom_torsion_atom_site_label_1
_geom_torsion_atom_site_label_2
_geom_torsion_atom_site_label_3
_geom_torsion_atom_site_label_4
_geom_torsion
_geom_torsion_publ_flag
O1 S1 N1 C5 -41.37(15) no
O2 S1 N1 C5 -170.93(13) no
C10 S1 N1 C5 73.90(14) no
O1 S1 N1 C8 174.57(14) no
O2 S1 N1 C8 45.02(16) no
C10 S1 N1 C8 -70.16(15) no
N1 S1 C10 C11 87.16(15) no
O1 S1 C10 C11 -158.39(14) no
O2 S1 C10 C11 -27.48(17) no
N1 S1 C10 C15 -89.31(17) no
O1 S1 C10 C15 25.14(19) no
O2 S1 C10 C15 156.05(17) no
C5 N1 C8 C9 56.2(2) no
S1 N1 C5 C4 83.55(17) no
C8 N1 C5 C4 -132.82(17) no
S1 N1 C5 C6 -98.45(17) no
C8 N1 C5 C6 45.2(2) no
S1 N1 C8 C9 -159.94(15) no
C1 C2 C3 C4 179.8(2) no
C7 C2 C3 C4 0.1(3) no
C3 C2 C7 C6 1.0(3) no
C1 C2 C7 C6 -178.8(2) no
C2 C3 C4 C5 -1.3(3) no
C3 C4 C5 N1 179.61(15) no
C3 C4 C5 C6 1.5(2) no
C4 C5 C6 C7 -0.5(3) no
N1 C5 C6 C7 -178.50(17) no
C5 C6 C7 C2 -0.8(3) no
S1 C10 C11 C12 -175.60(16) no
C15 C10 C11 C12 0.8(3) no
S1 C10 C15 C14 175.5(2) no
C11 C10 C15 C14 -0.9(3) no
C10 C11 C12 C13 0.1(3) no
C11 C12 C13 C14 -0.9(4) no
C12 C13 C14 C15 0.8(5) no
C13 C14 C15 C10 0.2(4) no

loop_
_cod_related_entry_id
_cod_related_entry_database
_cod_related_entry_code
1 ChemSpider 30657424
